data_4000566
_journal_name_full 'Chemistry of Materials'
_journal_paper_doi 10.1021/cm050102u
_journal_year 2005
_chemical_formula_sum 'Ag2 Ba Se4 Sn'
_chemical_formula_weight 787.61
_space_group_IT_number 23
_symmetry_cell_setting orthorhombic
_symmetry_space_group_name_Hall 'I 2 2'
_symmetry_space_group_name_H-M 'I 2 2 2'
_cell_angle_alpha 90.00
_cell_angle_beta 90.00
_cell_angle_gamma 90.00
_cell_formula_units_Z 2
_cell_length_a 7.1154(7)
_cell_length_b 7.4994(7)
_cell_length_c 8.3375(8)
_cell_measurement_temperature 298(2)
_cell_volume 444.90(7)
_diffrn_ambient_temperature 298(2)
_exptl_crystal_density_diffrn 5.879
_cod_database_code 4000566

loop_
_symmetry_equiv_pos_as_xyz
'x, y, z'
'-x, -y, z'
'-x, y, -z'
'x, -y, -z'
'x+1/2, y+1/2, z+1/2'
'-x+1/2, -y+1/2, z+1/2'
'-x+1/2, y+1/2, -z+1/2'
'x+1/2, -y+1/2, -z+1/2'

loop_
_atom_site_label
_atom_site_type_symbol
_atom_site_fract_x
_atom_site_fract_y
_atom_site_fract_z
_atom_site_U_iso_or_equiv
_atom_site_adp_type
_atom_site_occupancy
_atom_site_symmetry_multiplicity
_atom_site_calc_flag
_atom_site_refinement_flags
_atom_site_disorder_assembly
_atom_site_disorder_group
Ba Ba 0.0000 0.0000 0.0000 0.01792(12) Uani 1 4 d S . .
Sn Sn 0.0000 0.0000 0.5000 0.01466(12) Uani 1 4 d S . .
Ag Ag 0.0000 0.5000 0.19269(11) 0.04206(19) Uani 1 2 d S . .
Se Se 0.20515(6) 0.19588(5) 0.32798(6) 0.01770(12) Uani 1 1 d . . .
